data_7103782
loop_
_publ_author_name
'Antonio Laguna'
'Eduardo J. Fernandez'
'Jose M. Lopez-de-Luzuriaga'
'M. Elena Olmos'

_publ_section_title
;
[{AuTl(C6Cl5)2(toluene)}2(dioxane)]: 
A Striking Structure that Leads to a Blue Luminescence.
;
_journal_name_full 'Chemical communications (Cambridge, England)'
_journal_paper_doi 10.1039/b304835g
_journal_year 2003
_chemical_formula_sum 'C21 H12 Au Cl10 O Tl'
_chemical_formula_weight 1036.14
_chemical_name_systematic
; 
? 
;
_space_group_IT_number 2
_symmetry_cell_setting triclinic
_symmetry_space_group_name_Hall '-P 1'
_symmetry_space_group_name_H-M 'P -1'
_atom_sites_solution_hydrogens geom
_atom_sites_solution_primary direct
_atom_sites_solution_secondary difmap
_audit_creation_method SHELXL-97
_cell_angle_alpha 78.0088(5)
_cell_angle_beta 89.2779(5)
_cell_angle_gamma 81.6705(8)
_cell_formula_units_Z 2
_cell_length_a 9.34820(10)
_cell_length_b 11.12210(10)
_cell_length_c 13.1833(2)
_cell_measurement_reflns_used 5667
_cell_measurement_temperature 193(2)
_cell_measurement_theta_max 27.91
_cell_measurement_theta_min 1.89
_cell_volume 1326.42(3)
_computing_cell_refinement 'Denzo and Scalepack (Otwinowski and Minor,1997)'
_computing_data_collection 'Nonius KappaCCD'
_computing_data_reduction 'Denzo and Scalepack (Otwinowski and Minor,1997)'
_computing_molecular_graphics 'ORTEP III for Windows'
_computing_publication_material SHELXL-97
_computing_structure_refinement 'SHELXL-97 (Sheldrick, 1997)'
_computing_structure_solution 'SHELXS-97 (Sheldrick, 1990)'
_diffrn_ambient_temperature 193(2)
_diffrn_detector_area_resol_mean 9
_diffrn_measured_fraction_theta_full 0.988
_diffrn_measured_fraction_theta_max 0.988
_diffrn_measurement_device_type 'Nonius KappaCCD'
_diffrn_measurement_method '\w- & \f- scan'
_diffrn_radiation_monochromator graphite
_diffrn_radiation_source 'fine-focus sealed tube'
_diffrn_radiation_type MoK\a
_diffrn_radiation_wavelength 0.71073
_diffrn_reflns_av_R_equivalents 0.0400
_diffrn_reflns_av_sigmaI/netI 0.0262
_diffrn_reflns_limit_h_max 12
_diffrn_reflns_limit_h_min -12
_diffrn_reflns_limit_k_max 14
_diffrn_reflns_limit_k_min -14
_diffrn_reflns_limit_l_max 17
_diffrn_reflns_limit_l_min -17
_diffrn_reflns_number 19605
_diffrn_reflns_theta_full 27.91
_diffrn_reflns_theta_max 27.91
_diffrn_reflns_theta_min 1.58
_exptl_absorpt_coefficient_mu 12.615
_exptl_absorpt_correction_type multisacn
_exptl_absorpt_process_details Scalepack
_exptl_crystal_colour colourless
_exptl_crystal_density_diffrn 2.594
_exptl_crystal_density_method 'not measured'
_exptl_crystal_description 'irregular prism'
_exptl_crystal_F_000 952
_exptl_crystal_size_max 0.2
_exptl_crystal_size_mid 0.2
_exptl_crystal_size_min 0.1
_refine_diff_density_max 2.910
_refine_diff_density_min -3.859
_refine_diff_density_rms 0.266
_refine_ls_extinction_coef 0.0046(3)
_refine_ls_extinction_expression Fc^*^=kFc[1+0.001xFc^2^\l^3^/sin(2\q)]^-1/4^
_refine_ls_extinction_method SHELXL
_refine_ls_goodness_of_fit_ref 1.056
_refine_ls_hydrogen_treatment mixed
_refine_ls_matrix_type full
_refine_ls_number_parameters 309
_refine_ls_number_reflns 6281
_refine_ls_number_restraints 92
_refine_ls_restrained_S_all 1.049
_refine_ls_R_factor_all 0.0399
_refine_ls_R_factor_gt 0.0363
_refine_ls_shift/su_max 0.001
_refine_ls_shift/su_mean 0.000
_refine_ls_structure_factor_coef Fsqd
_refine_ls_weighting_details 'calc w=1/[\s^2^(Fo^2^)+(0.0784P)^2^+2.8647P] where P=(Fo^2^+2Fc^2^)/3'
_refine_ls_weighting_scheme calc
_refine_ls_wR_factor_gt 0.1055
_refine_ls_wR_factor_ref 0.1085
_reflns_number_gt 5796
_reflns_number_total 6281
_reflns_threshold_expression >2sigma(I)
_cod_data_source_file b304835g.txt
_cod_data_source_block dmsob
_cod_depositor_comments
;
The following automatic conversions were performed:
'_symmetry_cell_setting' value 'Triclinic' changed to 'triclinic'
according to '/home/saulius/struct/CIF-dictionaries/cif_core.dic'
dictionary named 'cif_core.dic' version 2.4.1 from 2010-06-29.

Automatic conversion script
Id: cif_fix_enum 1527 2010-12-29 10:47:43Z saulius 
;
_cod_original_sg_symbol_H-M P-1
_cod_database_code 7103782

loop_
_symmetry_equiv_pos_as_xyz
'x, y, z'
'-x, -y, -z'

loop_
_atom_site_label
_atom_site_type_symbol
_atom_site_fract_x
_atom_site_fract_y
_atom_site_fract_z
_atom_site_U_iso_or_equiv
_atom_site_adp_type
_atom_site_occupancy
_atom_site_symmetry_multiplicity
_atom_site_calc_flag
_atom_site_refinement_flags
_atom_site_disorder_assembly
_atom_site_disorder_group
Au Au 0.350538(19) 0.393925(17) 0.024014(15) 0.02004(9) Uani 1 1 d . . .
Tl Tl 0.22525(2) 0.200579(19) 0.162457(17) 0.02801(10) Uani 1 1 d . . .
C1 C 0.2329(5) 0.3705(4) -0.0993(4) 0.0206(10) Uani 1 1 d DU . .
C2 C 0.1234(5) 0.4624(5) -0.1486(4) 0.0224(10) Uani 1 1 d DU . .
C3 C 0.0441(5) 0.4524(5) -0.2335(4) 0.0233(10) Uani 1 1 d DU . .
C4 C 0.0722(6) 0.3439(5) -0.2725(4) 0.0236(10) Uani 1 1 d DU . .
C5 C 0.1788(6) 0.2482(5) -0.2249(4) 0.0236(10) Uani 1 1 d DU . .
C6 C 0.2570(6) 0.2647(5) -0.1410(4) 0.0222(10) Uani 1 1 d DU . .
Cl1 Cl 0.08649(15) 0.59882(12) -0.10103(12) 0.0277(3) Uani 1 1 d D . .
Cl2 Cl -0.08448(16) 0.57129(13) -0.29522(12) 0.0315(3) Uani 1 1 d D . .
Cl3 Cl -0.02330(17) 0.32897(15) -0.37928(13) 0.0361(3) Uani 1 1 d D . .
Cl4 Cl 0.21097(16) 0.11338(13) -0.27202(12) 0.0331(3) Uani 1 1 d D . .
Cl5 Cl 0.39179(15) 0.14422(13) -0.08470(12) 0.0302(3) Uani 1 1 d D . .
C11 C 0.4658(5) 0.4103(4) 0.1507(4) 0.0187(9) Uani 1 1 d DU . .
C12 C 0.5737(5) 0.3152(5) 0.1999(4) 0.0235(11) Uani 1 1 d DU . .
C13 C 0.6528(5) 0.3233(5) 0.2862(4) 0.0255(11) Uani 1 1 d DU . .
C14 C 0.6253(6) 0.4286(5) 0.3275(5) 0.0268(11) Uani 1 1 d DU . .
C15 C 0.5176(6) 0.5249(5) 0.2828(4) 0.0228(10) Uani 1 1 d DU . .
C16 C 0.4404(5) 0.5137(5) 0.1960(4) 0.0214(10) Uani 1 1 d DU . .
Cl6 Cl 0.61000(15) 0.18221(13) 0.14889(12) 0.0308(3) Uani 1 1 d D . .
Cl7 Cl 0.78351(17) 0.20281(15) 0.34215(15) 0.0417(4) Uani 1 1 d D . .
Cl8 Cl 0.72128(18) 0.44168(17) 0.43428(13) 0.0403(4) Uani 1 1 d D . .
Cl9 Cl 0.48138(18) 0.65535(15) 0.33446(13) 0.0372(3) Uani 1 1 d D . .
Cl10 Cl 0.30985(16) 0.63580(12) 0.14023(12) 0.0319(3) Uani 1 1 d D . .
O O 0.0891(5) 0.0771(4) 0.0323(4) 0.0370(10) Uani 1 1 d U . .
C21 C -0.0615(8) 0.1151(7) 0.0132(8) 0.053(2) Uani 1 1 d U . .
H21A H -0.0789 0.2042 -0.0131 0.064 Uiso 1 1 calc R . .
H21B H -0.1119 0.0975 0.0782 0.064 Uiso 1 1 calc R . .
C22 C 0.1207(8) -0.0535(6) 0.0608(7) 0.051(2) Uani 1 1 d U . .
H22A H 0.0813 -0.0812 0.1287 0.061 Uiso 1 1 calc R . .
H22B H 0.2247 -0.0775 0.0658 0.061 Uiso 1 1 calc R . .
C31 C 0.3123(6) 0.1345(5) 0.4205(4) 0.0269(11) Uani 1 1 d DU . .
C32 C 0.1714(6) 0.1055(5) 0.4255(4) 0.0291(12) Uani 1 1 d DU . .
H32 H 0.0993 0.1538 0.4547 0.035 Uiso 1 1 calc R . .
C33 C 0.1381(6) 0.0062(6) 0.3877(5) 0.0324(12) Uani 1 1 d DU . .
H33 H 0.0442 -0.0126 0.3924 0.039 Uiso 1 1 calc R . .
C34 C 0.2442(6) -0.0665(5) 0.3424(5) 0.0319(12) Uani 1 1 d DU . .
H34 H 0.2214 -0.1338 0.3174 0.038 Uiso 1 1 calc R . .
C35 C 0.3844(7) -0.0374(6) 0.3349(5) 0.0357(13) Uani 1 1 d DU . .
H35 H 0.4553 -0.0838 0.3032 0.043 Uiso 1 1 calc R . .
C36 C 0.4180(6) 0.0614(5) 0.3751(5) 0.0295(12) Uani 1 1 d DU . .
H36 H 0.5124 0.0790 0.3716 0.035 Uiso 1 1 calc R . .
C37 C 0.3504(8) 0.2430(6) 0.4630(5) 0.0364(14) Uani 1 1 d DU . .
H37A H 0.3785 0.3049 0.4071 0.055 Uiso 1 1 calc R . .
H37B H 0.4291 0.2143 0.5123 0.055 Uiso 1 1 calc R . .
H37C H 0.2679 0.2784 0.4965 0.055 Uiso 1 1 calc R . .

loop_
_atom_site_aniso_label
_atom_site_aniso_U_11
_atom_site_aniso_U_22
_atom_site_aniso_U_33
_atom_site_aniso_U_23
_atom_site_aniso_U_13
_atom_site_aniso_U_12
Au 0.02063(13) 0.01998(13) 0.01744(13) -0.00105(8) -0.00276(8) -0.00002(8)
Tl 0.03414(15) 0.02441(14) 0.02437(15) 0.00029(9) -0.00539(9) -0.00795(9)
C1 0.023(2) 0.023(2) 0.014(2) -0.0004(19) -0.0013(18) -0.0037(19)
C2 0.022(2) 0.021(2) 0.022(3) -0.001(2) -0.002(2) -0.0014(19)
C3 0.021(2) 0.024(2) 0.023(3) 0.000(2) -0.0026(19) -0.0019(19)
C4 0.025(2) 0.024(3) 0.020(3) -0.003(2) -0.002(2) -0.004(2)
C5 0.026(2) 0.022(2) 0.022(3) -0.005(2) -0.001(2) -0.0032(19)
C6 0.023(2) 0.023(2) 0.019(3) -0.001(2) -0.0019(19) -0.0010(19)
Cl1 0.0304(6) 0.0220(6) 0.0294(7) -0.0067(5) -0.0046(5) 0.0024(5)
Cl2 0.0321(7) 0.0275(7) 0.0301(8) -0.0018(6) -0.0114(6) 0.0063(5)
Cl3 0.0376(7) 0.0381(8) 0.0331(8) -0.0123(6) -0.0155(6) 0.0013(6)
Cl4 0.0386(7) 0.0259(7) 0.0359(8) -0.0128(6) -0.0053(6) 0.0016(5)
Cl5 0.0300(7) 0.0264(6) 0.0308(8) -0.0052(5) -0.0082(5) 0.0066(5)
C11 0.019(2) 0.024(2) 0.013(2) -0.0021(19) -0.0050(18) -0.0020(18)
C12 0.019(2) 0.020(2) 0.030(3) -0.001(2) -0.001(2) -0.0046(18)
C13 0.018(2) 0.028(3) 0.026(3) 0.004(2) -0.005(2) -0.0025(19)
C14 0.022(2) 0.034(3) 0.023(3) 0.002(2) -0.003(2) -0.010(2)
C15 0.027(2) 0.025(3) 0.018(3) -0.005(2) 0.002(2) -0.009(2)
C16 0.022(2) 0.019(2) 0.021(3) 0.0015(19) -0.0020(19) -0.0022(18)
Cl6 0.0306(7) 0.0234(6) 0.0362(8) -0.0081(6) -0.0019(6) 0.0067(5)
Cl7 0.0312(7) 0.0365(8) 0.0489(10) 0.0057(7) -0.0197(7) 0.0039(6)
Cl8 0.0413(8) 0.0547(10) 0.0261(8) -0.0050(7) -0.0107(6) -0.0152(7)
Cl9 0.0488(9) 0.0332(7) 0.0341(8) -0.0156(6) 0.0016(7) -0.0086(6)
Cl10 0.0329(7) 0.0212(6) 0.0380(8) -0.0041(6) -0.0075(6) 0.0058(5)
O 0.034(2) 0.027(2) 0.052(3) -0.012(2) -0.008(2) -0.0047(17)
C21 0.037(3) 0.031(3) 0.094(7) -0.029(4) -0.015(4) 0.009(3)
C22 0.044(4) 0.031(3) 0.078(6) -0.015(4) -0.019(4) 0.002(3)
C31 0.032(3) 0.026(3) 0.020(3) 0.001(2) -0.006(2) -0.002(2)
C32 0.030(3) 0.029(3) 0.025(3) 0.002(2) 0.001(2) -0.003(2)
C33 0.030(3) 0.035(3) 0.029(3) 0.001(2) -0.007(2) -0.004(2)
C34 0.037(3) 0.024(3) 0.032(3) 0.000(2) -0.003(2) -0.005(2)
C35 0.034(3) 0.029(3) 0.040(4) -0.003(3) 0.001(3) 0.003(2)
C36 0.025(2) 0.031(3) 0.031(3) 0.000(2) -0.003(2) -0.005(2)
C37 0.049(4) 0.034(3) 0.025(3) -0.004(2) -0.011(3) -0.005(3)

loop_
_atom_type_symbol
_atom_type_description
_atom_type_scat_dispersion_real
_atom_type_scat_dispersion_imag
_atom_type_scat_source
C C 0.0033 0.0016 'International Tables Vol C Tables 4.2.6.8 and 6.1.1.4'
H H 0.0000 0.0000 'International Tables Vol C Tables 4.2.6.8 and 6.1.1.4'
O O 0.0106 0.0060 'International Tables Vol C Tables 4.2.6.8 and 6.1.1.4'
Au Au -2.0133 8.8022 'International Tables Vol C Tables 4.2.6.8 and 6.1.1.4'
Tl Tl -2.8358 9.6688 'International Tables Vol C Tables 4.2.6.8 and 6.1.1.4'
Cl Cl 0.1484 0.1585 'International Tables Vol C Tables 4.2.6.8 and 6.1.1.4'

loop_
_geom_angle_atom_site_label_1
_geom_angle_atom_site_label_2
_geom_angle_atom_site_label_3
_geom_angle
_geom_angle_site_symmetry_1
_geom_angle_site_symmetry_3
_geom_angle_publ_flag
C11 Au C1 177.56(18) . . ?
C11 Au Tl 86.61(14) . . ?
C1 Au Tl 91.01(13) . . ?
C11 Au Cl1 126.70(13) . . ?
C1 Au Cl1 54.70(13) . . ?
Tl Au Cl1 108.72(3) . . ?
C11 Au Cl6 54.50(13) . . ?
C1 Au Cl6 124.06(13) . . ?
Tl Au Cl6 70.02(3) . . ?
Cl1 Au Cl6 178.40(3) . . ?
C11 Au Cl10 53.69(13) . . ?
C1 Au Cl10 127.69(13) . . ?
Tl Au Cl10 105.48(3) . . ?
Cl1 Au Cl10 73.01(3) . . ?
Cl6 Au Cl10 108.19(4) . . ?
C11 Au Cl5 124.90(13) . . ?
C1 Au Cl5 53.65(13) . . ?
Tl Au Cl5 72.78(3) . . ?
Cl1 Au Cl5 108.35(3) . . ?
Cl6 Au Cl5 70.42(3) . . ?
Cl10 Au Cl5 178.02(4) . . ?
C11 Au Au 62.52(14) . 2_665 ?
C1 Au Au 119.74(13) . 2_665 ?
Tl Au Au 148.112(10) . 2_665 ?
Cl1 Au Au 96.93(3) . 2_665 ?
Cl6 Au Au 84.59(3) . 2_665 ?
Cl10 Au Au 63.71(3) . 2_665 ?
Cl5 Au Au 117.25(3) . 2_665 ?
O Tl Au 105.48(11) . . ?
O Tl C35 100.80(15) . . ?
Au Tl C35 129.56(11) . . ?
O Tl C36 125.00(14) . . ?
Au Tl C36 115.92(10) . . ?
C35 Tl C36 24.26(14) . . ?
O Tl C34 86.18(15) . . ?
Au Tl C34 153.42(10) . . ?
C35 Tl C34 24.06(14) . . ?
C36 Tl C34 42.10(14) . . ?
O Tl Cl1 79.71(9) . 2_565 ?
Au Tl Cl1 83.11(3) . 2_565 ?
C35 Tl Cl1 144.30(12) . 2_565 ?
C36 Tl Cl1 137.38(11) . 2_565 ?
C34 Tl Cl1 122.93(10) . 2_565 ?
O Tl C31 133.79(14) . . ?
Au Tl C31 119.62(10) . . ?
C35 Tl C31 42.41(15) . . ?
C36 Tl C31 23.92(13) . . ?
C34 Tl C31 48.75(14) . . ?
Cl1 Tl C31 113.51(9) 2_565 . ?
O Tl C33 93.73(14) . . ?
Au Tl C33 160.69(10) . . ?
C35 Tl C33 41.73(15) . . ?
C36 Tl C33 48.19(14) . . ?
C34 Tl C33 23.53(13) . . ?
Cl1 Tl C33 102.62(10) 2_565 . ?
C31 Tl C33 41.15(13) . . ?
O Tl C32 115.54(14) . . ?
Au Tl C32 138.63(10) . . ?
C35 Tl C32 48.54(15) . . ?
C36 Tl C32 41.42(14) . . ?
C34 Tl C32 41.20(14) . . ?
Cl1 Tl C32 98.57(10) 2_565 . ?
C31 Tl C32 23.47(12) . . ?
C33 Tl C32 22.97(13) . . ?
O Tl Cl2 130.87(9) . 2_565 ?
Au Tl Cl2 86.48(3) . 2_565 ?
C35 Tl Cl2 107.37(12) . 2_565 ?
C36 Tl Cl2 87.66(10) . 2_565 ?
C34 Tl Cl2 104.07(11) . 2_565 ?
Cl1 Tl Cl2 54.12(3) 2_565 2_565 ?
C31 Tl Cl2 65.30(9) . 2_565 ?
C33 Tl Cl2 82.30(11) . 2_565 ?
C32 Tl Cl2 63.09(10) . 2_565 ?
O Tl Cl6 117.19(10) . . ?
Au Tl Cl6 60.49(2) . . ?
C35 Tl Cl6 69.29(11) . . ?
C36 Tl Cl6 62.42(10) . . ?
C34 Tl Cl6 92.93(10) . . ?
Cl1 Tl Cl6 142.32(4) 2_565 . ?
C31 Tl Cl6 80.11(9) . . ?
C33 Tl Cl6 109.04(10) . . ?
C32 Tl Cl6 102.60(10) . . ?
Cl2 Tl Cl6 110.21(3) 2_565 . ?
O Tl Cl5 58.84(10) . . ?
Au Tl Cl5 59.32(2) . . ?
C35 Tl Cl5 102.65(12) . . ?
C36 Tl Cl5 114.90(10) . . ?
C34 Tl Cl5 111.13(11) . . ?
Cl1 Tl Cl5 107.61(3) 2_565 . ?
C31 Tl Cl5 138.47(9) . . ?
C33 Tl Cl5 133.35(11) . . ?
C32 Tl Cl5 150.85(10) . . ?
Cl2 Tl Cl5 144.35(4) 2_565 . ?
Cl6 Tl Cl5 63.48(3) . . ?
C6 C1 C2 115.0(5) . . ?
C6 C1 Au 123.2(4) . . ?
C2 C1 Au 121.8(4) . . ?
C3 C2 C1 123.9(5) . . ?
C3 C2 Cl1 118.2(4) . . ?
C1 C2 Cl1 117.9(4) . . ?
C2 C3 C4 118.9(5) . . ?
C2 C3 Cl2 122.1(4) . . ?
C4 C3 Cl2 118.9(4) . . ?
C5 C4 C3 119.5(5) . . ?
C5 C4 Cl3 120.4(4) . . ?
C3 C4 Cl3 120.2(4) . . ?
C6 C5 C4 118.9(5) . . ?
C6 C5 Cl4 121.8(4) . . ?
C4 C5 Cl4 119.3(4) . . ?
C1 C6 C5 123.7(5) . . ?
C1 C6 Cl5 118.6(4) . . ?
C5 C6 Cl5 117.7(4) . . ?
C2 Cl1 Au 65.60(17) . . ?
C6 Cl5 Au 64.60(18) . . ?
C6 Cl5 Tl 83.45(18) . . ?
Au Cl5 Tl 47.91(2) . . ?
C16 C11 C12 115.2(5) . . ?
C16 C11 Au 122.9(3) . . ?
C12 C11 Au 121.9(4) . . ?
C13 C12 C11 123.2(5) . . ?
C13 C12 Cl6 118.9(4) . . ?
C11 C12 Cl6 117.9(4) . . ?
C14 C13 C12 119.4(5) . . ?
C14 C13 Cl7 120.1(4) . . ?
C12 C13 Cl7 120.5(4) . . ?
C13 C14 C15 119.7(5) . . ?
C13 C14 Cl8 120.6(4) . . ?
C15 C14 Cl8 119.6(4) . . ?
C14 C15 C16 119.3(5) . . ?
C14 C15 Cl9 120.0(4) . . ?
C16 C15 Cl9 120.7(4) . . ?
C11 C16 C15 123.1(5) . . ?
C11 C16 Cl10 118.4(4) . . ?
C15 C16 Cl10 118.5(4) . . ?
C12 Cl6 Au 65.65(18) . . ?
C12 Cl6 Tl 81.54(16) . . ?
Au Cl6 Tl 49.482(19) . . ?
C16 Cl10 Au 65.03(18) . . ?
C22 O C21 110.7(5) . . ?
C22 O Tl 113.4(4) . . ?
C21 O Tl 116.6(4) . . ?
O C21 C22 113.0(6) . 2 ?
O C21 H21A 109.0 . . ?
C22 C21 H21A 109.0 2 . ?
O C21 H21B 109.0 . . ?
C22 C21 H21B 109.0 2 . ?
H21A C21 H21B 107.8 . . ?
O C22 C21 112.5(7) . 2 ?
O C22 H22A 109.1 . . ?
C21 C22 H22A 109.1 2 . ?
O C22 H22B 109.1 . . ?
C21 C22 H22B 109.1 2 . ?
H22A C22 H22B 107.8 . . ?
C36 C31 C32 118.4(5) . . ?
C36 C31 C37 120.4(5) . . ?
C32 C31 C37 121.2(5) . . ?
C36 C31 Tl 74.4(3) . . ?
C32 C31 Tl 80.3(3) . . ?
C37 C31 Tl 115.2(4) . . ?
C33 C32 C31 120.8(5) . . ?
C33 C32 Tl 78.3(3) . . ?
C31 C32 Tl 76.2(3) . . ?
C33 C32 H32 119.6 . . ?
C31 C32 H32 119.6 . . ?
Tl C32 H32 116.6 . . ?
C32 C33 C34 120.5(5) . . ?
C32 C33 Tl 78.8(3) . . ?
C34 C33 Tl 75.1(3) . . ?
C32 C33 H33 119.7 . . ?
C34 C33 H33 119.7 . . ?
Tl C33 H33 117.1 . . ?
C35 C34 C33 119.5(6) . . ?
C35 C34 Tl 74.5(4) . . ?
C33 C34 Tl 81.3(4) . . ?
C35 C34 H34 120.3 . . ?
C33 C34 H34 120.3 . . ?
Tl C34 H34 114.5 . . ?
C36 C35 C34 119.7(5) . . ?
C36 C35 Tl 79.0(4) . . ?
C34 C35 Tl 81.5(4) . . ?
C36 C35 H35 120.1 . . ?
C34 C35 H35 120.1 . . ?
Tl C35 H35 109.7 . . ?
C35 C36 C31 121.1(5) . . ?
C35 C36 Tl 76.7(4) . . ?
C31 C36 Tl 81.7(3) . . ?
C35 C36 H36 119.5 . . ?
C31 C36 H36 119.5 . . ?
Tl C36 H36 112.3 . . ?
C31 C37 H37A 109.5 . . ?
C31 C37 H37B 109.5 . . ?
H37A C37 H37B 109.5 . . ?
C31 C37 H37C 109.5 . . ?
H37A C37 H37C 109.5 . . ?
H37B C37 H37C 109.5 . . ?

loop_
_geom_bond_atom_site_label_1
_geom_bond_atom_site_label_2
_geom_bond_distance
_geom_bond_site_symmetry_2
_geom_bond_publ_flag
Au C11 2.052(5) . ?
Au C1 2.055(5) . ?
Au Tl 2.8935(3) . ?
Au Cl1 3.3038(13) . ?
Au Cl6 3.3126(14) . ?
Au Cl10 3.3362(14) . ?
Au Cl5 3.3535(14) . ?
Au Au 3.8758(4) 2_665 ?
Tl O 2.827(4) . ?
Tl C35 3.291(6) . ?
Tl C36 3.319(6) . ?
Tl C34 3.378(6) . ?
Tl Cl1 3.3987(13) 2_565 ?
Tl C31 3.411(5) . ?
Tl C33 3.455(6) . ?
Tl C32 3.462(6) . ?
Tl Cl2 3.4717(15) 2_565 ?
Tl Cl6 3.5771(14) . ?
Tl Cl5 3.7245(15) . ?
C1 C6 1.388(7) . ?
C1 C2 1.397(6) . ?
C2 C3 1.383(7) . ?
C2 Cl1 1.747(5) . ?
C3 C4 1.397(7) . ?
C3 Cl2 1.724(5) . ?
C4 C5 1.397(7) . ?
C4 Cl3 1.725(6) . ?
C5 C6 1.392(7) . ?
C5 Cl4 1.725(5) . ?
C6 Cl5 1.748(5) . ?
C11 C16 1.393(7) . ?
C11 C12 1.408(6) . ?
C12 C13 1.391(7) . ?
C12 Cl6 1.737(5) . ?
C13 C14 1.381(7) . ?
C13 Cl7 1.723(5) . ?
C14 C15 1.395(7) . ?
C14 Cl8 1.722(6) . ?
C15 C16 1.397(7) . ?
C15 Cl9 1.716(5) . ?
C16 Cl10 1.732(5) . ?
O C22 1.411(8) . ?
O C21 1.419(8) . ?
C21 C22 1.460(10) 2 ?
C21 H21A 0.9700 . ?
C21 H21B 0.9700 . ?
C22 C21 1.460(10) 2 ?
C22 H22A 0.9700 . ?
C22 H22B 0.9700 . ?
C31 C36 1.398(7) . ?
C31 C32 1.398(7) . ?
C31 C37 1.519(8) . ?
C32 C33 1.377(8) . ?
C32 H32 0.9300 . ?
C33 C34 1.395(8) . ?
C33 H33 0.9300 . ?
C34 C35 1.393(8) . ?
C34 H34 0.9300 . ?
C35 C36 1.389(8) . ?
C35 H35 0.9300 . ?
C36 H36 0.9300 . ?
C37 H37A 0.9600 . ?
C37 H37B 0.9600 . ?
C37 H37C 0.9600 . ?
